data_7016283
loop_
_publ_author_name
'Tan, Huaqiao'
'Chen, Weilin'
'Liu, Ding'
'Feng, Xiaojia'
'Li, Yangguang'
'Yan, Aixue'
'Wang, Enbo'

_publ_section_title
;
 Two diphosphonate-functionalized asymmetric polyoxomolybdates with
 catalytic activity for oxidation of benzyl alcohol to benzaldehyde.
;
_journal_issue 33
_journal_name_full 'Dalton transactions (Cambridge, England : 2003)'
_journal_page_first 8414
_journal_page_last 8418
_journal_paper_doi 10.1039/c0dt01729a
_journal_volume 40
_journal_year 2011
_chemical_formula_sum 'C8 H50 Mo6 N2 Na6 O47 P4'
_chemical_formula_weight 1763.96
_chemical_name_systematic
; 
 ? 
;
_space_group_IT_number 15
_symmetry_cell_setting monoclinic
_symmetry_space_group_name_Hall '-C 2yc'
_symmetry_space_group_name_H-M 'C 1 2/c 1'
_atom_sites_solution_hydrogens none
_atom_sites_solution_primary direct
_atom_sites_solution_secondary difmap
_audit_creation_method SHELXL-97
_cell_angle_alpha 90.00
_cell_angle_beta 97.3810(10)
_cell_angle_gamma 90.00
_cell_formula_units_Z 4
_cell_length_a 13.9198(7)
_cell_length_b 12.9763(7)
_cell_length_c 34.8821(19)
_cell_measurement_reflns_used 4944
_cell_measurement_temperature 296(2)
_cell_measurement_theta_max 25.00
_cell_measurement_theta_min 2.15
_cell_volume 6248.5(6)
_computing_cell_refinement 'Bruker SMART'
_computing_data_collection 'Bruker SMART'
_computing_data_reduction 'Bruker SMART'
_computing_molecular_graphics 'Bruker SHELXTL'
_computing_publication_material 'Bruker SHELXTL'
_computing_structure_refinement 'SHELXL-97 (Sheldrick, 1997)'
_computing_structure_solution 'SHELXS-97 (Sheldrick, 1990)'
_diffrn_ambient_temperature 296(2)
_diffrn_measured_fraction_theta_full 0.999
_diffrn_measured_fraction_theta_max 0.999
_diffrn_measurement_device_type 'Bruker APEX area-detector diffractometer'
_diffrn_measurement_method '\f and \w scan'
_diffrn_radiation_monochromator graphite
_diffrn_radiation_source 'fine-focus sealed tube'
_diffrn_radiation_type MoK\a
_diffrn_radiation_wavelength 0.71073
_diffrn_reflns_av_R_equivalents 0.0245
_diffrn_reflns_av_sigmaI/netI 0.0273
_diffrn_reflns_limit_h_max 16
_diffrn_reflns_limit_h_min -12
_diffrn_reflns_limit_k_max 15
_diffrn_reflns_limit_k_min -15
_diffrn_reflns_limit_l_max 41
_diffrn_reflns_limit_l_min -38
_diffrn_reflns_number 15450
_diffrn_reflns_theta_full 25.00
_diffrn_reflns_theta_max 25.00
_diffrn_reflns_theta_min 2.15
_diffrn_standards_decay_% 0
_diffrn_standards_interval_time 0
_diffrn_standards_number 0
_exptl_absorpt_coefficient_mu 1.410
_exptl_absorpt_correction_T_max 0.765
_exptl_absorpt_correction_T_min 0.720
_exptl_absorpt_correction_type multi-scan
_exptl_absorpt_process_details 'SADABS (Sheldrick, 1996)'
_exptl_crystal_colour white
_exptl_crystal_density_diffrn 1.875
_exptl_crystal_density_method 'not measured'
_exptl_crystal_description block
_exptl_crystal_F_000 3464
_exptl_crystal_size_max 0.29
_exptl_crystal_size_mid 0.20
_exptl_crystal_size_min 0.19
_refine_diff_density_max 2.250
_refine_diff_density_min -1.229
_refine_diff_density_rms 0.178
_refine_ls_extinction_coef 0.00191(14)
_refine_ls_extinction_expression Fc^*^=kFc[1+0.001xFc^2^\l^3^/sin(2\q)]^-1/4^
_refine_ls_extinction_method SHELXL
_refine_ls_goodness_of_fit_ref 0.960
_refine_ls_hydrogen_treatment none
_refine_ls_matrix_type full
_refine_ls_number_parameters 388
_refine_ls_number_reflns 5504
_refine_ls_number_restraints 108
_refine_ls_restrained_S_all 0.980
_refine_ls_R_factor_all 0.0671
_refine_ls_R_factor_gt 0.0617
_refine_ls_shift/su_max 0.000
_refine_ls_shift/su_mean 0.000
_refine_ls_structure_factor_coef Fsqd
_refine_ls_weighting_details 'calc w=1/[\s^2^(Fo^2^)+(0.1000P)^2^+150.0000P] where P=(Fo^2^+2Fc^2^)/3'
_refine_ls_weighting_scheme calc
_refine_ls_wR_factor_gt 0.1753
_refine_ls_wR_factor_ref 0.1813
_reflns_number_gt 4944
_reflns_number_total 5504
_reflns_threshold_expression >2sigma(I)
_cod_data_source_file c0dt01729a.txt
_cod_data_source_block 1
_cod_original_sg_symbol_H-M C2/c
_cod_database_code 7016283

loop_
_symmetry_equiv_pos_as_xyz
'x, y, z'
'-x, y, -z+1/2'
'x+1/2, y+1/2, z'
'-x+1/2, y+1/2, -z+1/2'
'-x, -y, -z'
'x, -y, z-1/2'
'-x+1/2, -y+1/2, -z'
'x+1/2, -y+1/2, z-1/2'

loop_
_atom_site_label
_atom_site_type_symbol
_atom_site_fract_x
_atom_site_fract_y
_atom_site_fract_z
_atom_site_U_iso_or_equiv
_atom_site_adp_type
_atom_site_occupancy
_atom_site_symmetry_multiplicity
_atom_site_calc_flag
_atom_site_refinement_flags
_atom_site_disorder_assembly
_atom_site_disorder_group
Mo1 Mo 0.10613(4) 0.94957(5) 0.284548(17) 0.0276(2) Uani 1 1 d . . .
Mo2 Mo 0.24766(5) 0.95717(6) 0.38409(2) 0.0407(3) Uani 1 1 d . . .
Mo3 Mo 0.15045(6) 0.79574(8) 0.43653(2) 0.0561(3) Uani 1 1 d . . .
P4 P -0.00064(14) 0.90035(19) 0.36681(6) 0.0387(5) Uani 1 1 d . . .
P5 P 0.13107(16) 0.73536(16) 0.34348(7) 0.0412(5) Uani 1 1 d . . .
O16 O 0.0000 0.9003(6) 0.2500 0.0317(16) Uani 1 2 d S . .
O15 O 0.1263(4) 0.7904(4) 0.30472(16) 0.0366(12) Uani 1 1 d . . .
O14 O 0.0031(4) 0.9482(4) 0.32766(15) 0.0336(12) Uani 1 1 d . . .
O13 O 0.1967(4) 0.9716(4) 0.33432(15) 0.0373(13) Uani 1 1 d . . .
O12 O 0.2065(4) 0.7852(5) 0.37524(17) 0.0456(14) Uani 1 1 d . . .
O11 O 0.0845(5) 1.0782(4) 0.27875(17) 0.0445(14) Uani 1 1 d . . .
O10 O 0.0906(4) 0.9310(5) 0.39587(15) 0.0431(14) Uani 1 1 d . . .
O9 O 0.1984(4) 0.9299(5) 0.25776(18) 0.0494(15) Uani 1 1 d . . .
O8 O 0.3678(5) 0.9322(7) 0.3806(2) 0.065(2) Uani 1 1 d . . .
O7 O 0.0421(5) 0.7309(6) 0.40436(18) 0.061(2) Uani 1 1 d . . .
O6 O 0.2483(6) 1.0807(6) 0.4007(2) 0.065(2) Uani 1 1 d . . .
O5 O 0.2503(5) 0.8915(6) 0.43673(16) 0.0562(18) Uani 1 1 d . . .
O4 O 0.1472(6) 0.6220(5) 0.3402(2) 0.070(2) Uani 1 1 d . . .
O3 O -0.0928(5) 0.9217(8) 0.3832(2) 0.070(2) Uani 1 1 d . . .
C4 C 0.0190(7) 0.7603(7) 0.3641(2) 0.046(2) Uani 1 1 d . . .
O2 O 0.0917(6) 0.8347(8) 0.4735(2) 0.082(3) Uani 1 1 d . . .
C3 C -0.0675(8) 0.6981(9) 0.3465(3) 0.062(3) Uani 1 1 d . . .
H3A H -0.1184 0.7046 0.3629 0.074 Uiso 1 1 calc R . .
H3B H -0.0490 0.6261 0.3463 0.074 Uiso 1 1 calc R . .
O1 O 0.2103(7) 0.6863(7) 0.4529(2) 0.087(3) Uani 1 1 d . . .
N1 N -0.2344(8) 0.6932(9) 0.2517(3) 0.086(3) Uani 1 1 d U . .
H1A H -0.2797 0.6482 0.2424 0.104 Uiso 1 1 calc R . .
H1B H -0.1905 0.6990 0.2354 0.104 Uiso 1 1 calc R . .
H1C H -0.2616 0.7542 0.2546 0.104 Uiso 1 1 calc R . .
C2 C -0.1873(8) 0.6572(10) 0.2891(3) 0.069(3) Uani 1 1 d . . .
H2A H -0.1602 0.5892 0.2860 0.082 Uiso 1 1 calc R . .
H2B H -0.2350 0.6515 0.3069 0.082 Uiso 1 1 calc R . .
C1 C -0.1080(8) 0.7292(9) 0.3056(3) 0.065(3) Uani 1 1 d . . .
H4A H -0.1333 0.7988 0.3058 0.078 Uiso 1 1 calc R . .
H4B H -0.0564 0.7286 0.2894 0.078 Uiso 1 1 calc R . .
Na1 Na 0.5000 1.0000 0.5000 0.113(3) Uani 1 2 d SU . .
Na2 Na 0.0000 1.0000 0.5000 0.087(4) Uani 0.50 2 d SPU . .
Na3 Na -0.3568(9) 0.5998(9) 0.1908(3) 0.135(4) Uani 0.72 1 d PU . .
Na4 Na 0.3975(12) 0.8581(14) 0.3062(5) 0.172(6) Uani 0.66 1 d PU . .
Na5 Na 0.0488(15) 0.5089(15) 0.2807(6) 0.149(6) Uani 0.48 1 d PU . .
Na6 Na 0.5065(19) 0.7602(19) 0.4126(7) 0.149(8) Uani 0.39 1 d PU . .
O1W O 0.4401(8) 0.8271(9) 0.4702(3) 0.106(3) Uani 1 1 d U A .
O2W O 0.5140(10) 1.0291(10) 0.4322(4) 0.124(4) Uani 1 1 d U A .
O3W O 0.313(2) 0.997(2) 0.5044(8) 0.111(7) Uani 0.50 1 d PU A 1
O4W O 0.336(2) 1.054(2) 0.4923(9) 0.133(10) Uani 0.50 1 d PU A 2
O5W O -0.2880(11) 0.9327(12) 0.3659(5) 0.118(5) Uani 0.75 1 d PU . .
O6W O 0.0737(14) 1.0960(15) 0.4557(5) 0.086(5) Uani 0.50 1 d PU . .
O7W O -0.1375(16) 0.9982(18) 0.4530(6) 0.133(7) Uani 0.65 1 d PU . .
O8W O 0.4890(12) 0.7266(12) 0.2881(5) 0.138(5) Uani 0.85 1 d PU . .
O9W O 0.1004(19) 1.214(2) 0.3567(7) 0.121(8) Uani 0.50 1 d PU . .
O10W O -0.3882(11) 0.6718(12) 0.1123(5) 0.118(5) Uani 0.80 1 d PU . .
O11W O 0.1264(15) 0.3148(17) 0.2831(7) 0.127(7) Uani 0.60 1 d PU . .
O12W O 0.356(2) 1.245(2) 0.4456(7) 0.127(11) Uani 0.45 1 d P . .

loop_
_atom_site_aniso_label
_atom_site_aniso_U_11
_atom_site_aniso_U_22
_atom_site_aniso_U_33
_atom_site_aniso_U_23
_atom_site_aniso_U_13
_atom_site_aniso_U_12
Mo1 0.0253(4) 0.0318(4) 0.0243(4) 0.0029(2) -0.0019(2) -0.0052(2)
Mo2 0.0356(4) 0.0533(5) 0.0298(4) 0.0061(3) -0.0092(3) -0.0204(3)
Mo3 0.0536(5) 0.0761(6) 0.0334(4) 0.0230(4) -0.0146(3) -0.0292(4)
P4 0.0273(10) 0.0591(13) 0.0290(10) 0.0054(9) 0.0014(8) -0.0060(9)
P5 0.0431(12) 0.0318(11) 0.0434(12) 0.0086(9) -0.0145(9) -0.0042(9)
O16 0.033(4) 0.033(4) 0.026(3) 0.000 -0.008(3) 0.000
O15 0.037(3) 0.034(3) 0.038(3) -0.001(2) -0.003(2) 0.001(2)
O14 0.026(3) 0.042(3) 0.031(3) 0.005(2) 0.000(2) 0.001(2)
O13 0.034(3) 0.045(3) 0.030(3) 0.005(2) -0.005(2) -0.016(2)
O12 0.041(3) 0.048(3) 0.043(3) 0.010(3) -0.015(3) -0.007(3)
O11 0.055(4) 0.034(3) 0.042(3) 0.007(2) -0.007(3) -0.011(3)
O10 0.039(3) 0.062(4) 0.027(3) 0.000(3) -0.003(2) -0.011(3)
O9 0.035(3) 0.073(4) 0.042(3) 0.003(3) 0.014(3) -0.006(3)
O8 0.033(3) 0.099(6) 0.058(4) 0.011(4) -0.012(3) -0.020(4)
O7 0.065(4) 0.075(5) 0.039(3) 0.029(3) -0.016(3) -0.039(4)
O6 0.079(5) 0.066(4) 0.046(4) -0.008(3) -0.003(3) -0.033(4)
O5 0.052(4) 0.083(5) 0.028(3) 0.014(3) -0.015(3) -0.029(3)
O4 0.089(5) 0.033(3) 0.079(5) 0.010(3) -0.024(4) 0.005(3)
O3 0.036(4) 0.128(7) 0.047(4) 0.003(4) 0.011(3) 0.002(4)
C4 0.045(5) 0.051(5) 0.037(4) 0.018(4) -0.013(4) -0.022(4)
O2 0.081(5) 0.128(8) 0.034(4) 0.016(4) -0.003(3) -0.041(5)
C3 0.058(6) 0.074(7) 0.048(5) 0.027(5) -0.016(4) -0.043(5)
O1 0.085(6) 0.091(6) 0.073(5) 0.046(5) -0.038(4) -0.033(5)
N1 0.074(6) 0.104(7) 0.074(6) 0.020(5) -0.017(5) -0.048(5)
C2 0.055(6) 0.087(8) 0.057(6) 0.023(6) -0.019(5) -0.037(6)
C1 0.050(6) 0.085(8) 0.053(6) 0.028(5) -0.021(5) -0.040(5)
Na1 0.108(6) 0.133(6) 0.095(5) 0.011(5) -0.004(4) -0.037(5)
Na2 0.089(8) 0.093(8) 0.081(7) -0.006(6) 0.015(6) -0.005(7)
Na3 0.162(7) 0.131(7) 0.110(6) -0.003(5) 0.010(6) -0.066(6)
Na4 0.159(9) 0.197(10) 0.162(9) -0.003(8) 0.031(7) -0.006(8)
Na5 0.160(10) 0.132(9) 0.146(9) -0.021(8) -0.013(8) 0.003(8)
Na6 0.158(11) 0.152(11) 0.145(11) 0.005(9) 0.049(9) 0.000(9)
O1W 0.095(6) 0.112(7) 0.108(6) 0.033(5) 0.006(5) -0.011(5)
O2W 0.138(8) 0.118(7) 0.108(7) 0.031(6) -0.019(6) -0.046(6)
O3W 0.124(11) 0.102(10) 0.105(10) 0.002(8) 0.010(8) -0.010(9)
O4W 0.128(12) 0.139(13) 0.132(13) -0.003(9) 0.010(9) 0.001(9)
O5W 0.091(7) 0.108(8) 0.149(9) 0.026(7) -0.013(7) 0.001(7)
O6W 0.097(9) 0.087(8) 0.079(8) -0.011(7) 0.029(7) 0.016(7)
O7W 0.135(10) 0.154(10) 0.108(9) -0.008(8) 0.014(8) 0.002(8)
O8W 0.117(8) 0.117(8) 0.181(10) -0.004(8) 0.024(8) 0.007(7)
O9W 0.127(11) 0.122(11) 0.110(11) -0.006(8) 0.002(9) 0.024(9)
O10W 0.112(8) 0.119(8) 0.122(8) 0.003(7) 0.007(7) -0.030(7)
O11W 0.111(10) 0.120(10) 0.154(11) 0.025(8) 0.032(8) 0.013(8)
O12W 0.13(2) 0.17(2) 0.096(17) -0.044(17) 0.075(16) -0.076(19)

loop_
_atom_type_symbol
_atom_type_description
_atom_type_scat_dispersion_real
_atom_type_scat_dispersion_imag
_atom_type_scat_source
C C 0.0033 0.0016 'International Tables Vol C Tables 4.2.6.8 and 6.1.1.4'
H H 0.0000 0.0000 'International Tables Vol C Tables 4.2.6.8 and 6.1.1.4'
N N 0.0061 0.0033 'International Tables Vol C Tables 4.2.6.8 and 6.1.1.4'
O O 0.0106 0.0060 'International Tables Vol C Tables 4.2.6.8 and 6.1.1.4'
P P 0.1023 0.0942 'International Tables Vol C Tables 4.2.6.8 and 6.1.1.4'
Mo Mo -1.6832 0.6857 'International Tables Vol C Tables 4.2.6.8 and 6.1.1.4'
Na Na 0.0362 0.0249 'International Tables Vol C Tables 4.2.6.8 and 6.1.1.4'

loop_
_geom_angle_atom_site_label_1
_geom_angle_atom_site_label_2
_geom_angle_atom_site_label_3
_geom_angle
_geom_angle_site_symmetry_1
_geom_angle_site_symmetry_3
O9 Mo1 O11 102.5(3) . .
O9 Mo1 O16 100.5(2) . .
O11 Mo1 O16 98.2(3) . .
O9 Mo1 O13 93.5(3) . .
O11 Mo1 O13 92.6(3) . .
O16 Mo1 O13 160.00(19) . .
O9 Mo1 O15 87.7(3) . .
O11 Mo1 O15 167.5(3) . .
O16 Mo1 O15 86.8(2) . .
O13 Mo1 O15 79.5(2) . .
O9 Mo1 O14 167.2(3) . .
O11 Mo1 O14 88.2(3) . .
O16 Mo1 O14 84.76(14) . .
O13 Mo1 O14 78.8(2) . .
O15 Mo1 O14 80.9(2) . .
O6 Mo2 O8 103.8(4) . .
O6 Mo2 O13 102.4(3) . .
O8 Mo2 O13 102.6(3) . .
O6 Mo2 O5 95.1(3) . .
O8 Mo2 O5 94.6(3) . .
O13 Mo2 O5 151.6(2) . .
O6 Mo2 O10 92.4(3) . .
O8 Mo2 O10 159.7(3) . .
O13 Mo2 O10 85.5(2) . .
O5 Mo2 O10 71.4(2) . .
O6 Mo2 O12 160.5(3) . .
O8 Mo2 O12 92.0(3) . .
O13 Mo2 O12 84.9(2) . .
O5 Mo2 O12 71.9(2) . .
O10 Mo2 O12 69.9(2) . .
O6 Mo2 Mo3 114.0(2) . .
O8 Mo2 Mo3 113.8(3) . .
O13 Mo2 Mo3 118.53(17) . .
O5 Mo2 Mo3 33.10(17) . .
O10 Mo2 Mo3 47.05(15) . .
O12 Mo2 Mo3 47.80(16) . .
O2 Mo3 O1 104.9(5) . .
O2 Mo3 O5 103.4(4) . .
O1 Mo3 O5 102.8(4) . .
O2 Mo3 O7 98.9(4) . .
O1 Mo3 O7 98.1(4) . .
O5 Mo3 O7 144.2(2) . .
O2 Mo3 O10 94.0(3) . .
O1 Mo3 O10 161.1(4) . .
O5 Mo3 O10 73.1(2) . .
O7 Mo3 O10 77.7(2) . .
O2 Mo3 O12 162.2(3) . .
O1 Mo3 O12 92.9(4) . .
O5 Mo3 O12 73.2(2) . .
O7 Mo3 O12 77.1(3) . .
O10 Mo3 O12 68.3(2) . .
O2 Mo3 Mo2 121.5(3) . .
O1 Mo3 Mo2 120.8(3) . .
O5 Mo3 Mo2 36.32(17) . .
O7 Mo3 Mo2 107.85(17) . .
O10 Mo3 Mo2 46.01(14) . .
O12 Mo3 Mo2 46.29(15) . .
O3 P4 O14 113.6(4) . .
O3 P4 O10 111.6(4) . .
O14 P4 O10 111.2(3) . .
O3 P4 C4 110.0(5) . .
O14 P4 C4 109.7(4) . .
O10 P4 C4 99.8(4) . .
O4 P5 O15 112.6(4) . .
O4 P5 O12 111.5(4) . .
O15 P5 O12 112.5(3) . .
O4 P5 C4 110.3(5) . .
O15 P5 C4 108.9(3) . .
O12 P5 C4 100.2(4) . .
Mo1 O16 Mo1 140.6(4) 2 .
P5 O15 Mo1 135.8(3) . .
P4 O14 Mo1 136.2(3) . .
P4 O14 Na3 112.5(4) . 4_455
Mo1 O14 Na3 110.4(3) . 4_455
Mo2 O13 Mo1 159.2(3) . .
P5 O12 Mo2 128.7(3) . .
P5 O12 Mo3 113.2(3) . .
Mo2 O12 Mo3 85.9(2) . .
P4 O10 Mo2 129.1(3) . .
P4 O10 Mo3 113.4(3) . .
Mo2 O10 Mo3 86.9(2) . .
Mo2 O8 Na4 112.5(5) . .
C4 O7 Mo3 120.1(5) . .
Mo3 O5 Mo2 110.6(3) . .
P5 O4 Na5 121.0(6) . .
O7 C4 C3 108.6(7) . .
O7 C4 P5 103.9(6) . .
C3 C4 P5 114.9(8) . .
O7 C4 P4 103.0(6) . .
C3 C4 P4 115.6(7) . .
P5 C4 P4 109.5(4) . .
Mo3 O2 Na2 142.1(4) . .
C4 C3 C1 114.9(7) . .
C4 C3 H3A 108.6 . .
C1 C3 H3A 108.6 . .
C4 C3 H3B 108.6 . .
C1 C3 H3B 108.6 . .
H3A C3 H3B 107.5 . .
C2 N1 Na3 134.0(8) . .
C2 N1 H1A 109.5 . .
Na3 N1 H1A 27.3 . .
C2 N1 H1B 109.5 . .
Na3 N1 H1B 87.2 . .
H1A N1 H1B 109.5 . .
C2 N1 H1C 109.5 . .
Na3 N1 H1C 104.1 . .
H1A N1 H1C 109.5 . .
H1B N1 H1C 109.5 . .
N1 C2 C1 111.6(9) . .
N1 C2 H2A 109.3 . .
C1 C2 H2A 109.3 . .
N1 C2 H2B 109.3 . .
C1 C2 H2B 109.3 . .
H2A C2 H2B 108.0 . .
C2 C1 C3 111.2(8) . .
C2 C1 H4A 109.4 . .
C3 C1 H4A 109.4 . .
C2 C1 H4B 109.4 . .
C3 C1 H4B 109.4 . .
H4A C1 H4B 108.0 . .
O4W Na1 O4W 180.000(8) . 5_676
O4W Na1 O2W 92.3(8) . .
O4W Na1 O2W 87.7(8) 5_676 .
O4W Na1 O2W 87.7(8) . 5_676
O4W Na1 O2W 92.3(8) 5_676 5_676
O2W Na1 O2W 180.000(3) . 5_676
O4W Na1 O1W 92.6(8) . 5_676
O4W Na1 O1W 87.4(8) 5_676 5_676
O2W Na1 O1W 101.3(4) . 5_676
O2W Na1 O1W 78.7(4) 5_676 5_676
O4W Na1 O1W 87.4(8) . .
O4W Na1 O1W 92.6(8) 5_676 .
O2W Na1 O1W 78.7(4) . .
O2W Na1 O1W 101.3(4) 5_676 .
O1W Na1 O1W 180.000(2) 5_676 .
O4W Na1 O3W 20.6(8) . .
O4W Na1 O3W 159.4(8) 5_676 .
O2W Na1 O3W 105.2(7) . .
O2W Na1 O3W 74.8(7) 5_676 .
O1W Na1 O3W 105.2(6) 5_676 .
O1W Na1 O3W 74.8(6) . .
O4W Na1 O3W 159.4(8) . 5_676
O4W Na1 O3W 20.6(8) 5_676 5_676
O2W Na1 O3W 74.8(7) . 5_676
O2W Na1 O3W 105.2(7) 5_676 5_676
O1W Na1 O3W 74.8(6) 5_676 5_676
O1W Na1 O3W 105.2(6) . 5_676
O3W Na1 O3W 180.000(3) . 5_676
O6W Na2 O6W 180.000(4) . 5_576
O6W Na2 O7W 86.1(7) . .
O6W Na2 O7W 93.9(7) 5_576 .
O6W Na2 O7W 93.9(7) . 5_576
O6W Na2 O7W 86.1(7) 5_576 5_576
O7W Na2 O7W 180.000(4) . 5_576
O6W Na2 O2 86.0(5) . .
O6W Na2 O2 94.0(5) 5_576 .
O7W Na2 O2 97.5(6) . .
O7W Na2 O2 82.5(6) 5_576 .
O6W Na2 O2 94.0(5) . 5_576
O6W Na2 O2 86.0(5) 5_576 5_576
O7W Na2 O2 82.5(6) . 5_576
O7W Na2 O2 97.5(6) 5_576 5_576
O2 Na2 O2 180.0(3) . 5_576
O8W Na3 N1 84.1(6) 2 .
O8W Na3 O14 89.4(5) 2 4_445
N1 Na3 O14 144.4(5) . 4_445
O8W Na3 O10W 92.1(7) 2 .
N1 Na3 O10W 125.6(5) . .
O14 Na3 O10W 89.6(4) 4_445 .
O8W Na3 Na4 41.7(5) 2 2
N1 Na3 Na4 69.0(4) . 2
O14 Na3 Na4 124.8(5) 4_445 2
O10W Na3 Na4 72.7(5) . 2
O8W Na4 O8 131.4(9) . .
O8W Na4 Na5 88.2(7) . 3
O8 Na4 Na5 103.5(7) . 3
O8W Na4 Na3 50.9(6) . 2
O8 Na4 Na3 105.1(6) . 2
Na5 Na4 Na3 139.0(7) 3 2
O8W Na4 Na5 89.4(7) . 4
O8 Na4 Na5 128.8(7) . 4
Na5 Na4 Na5 39.2(7) 3 4
Na3 Na4 Na5 126.0(6) 2 4
Na5 Na5 O11W 101.8(8) 2 .
Na5 Na5 O4 147.8(5) 2 .
O11W Na5 O4 108.1(8) . .
Na5 Na5 Na4 85.9(9) 2 3_445
O11W Na5 Na4 71.9(7) . 3_445
O4 Na5 Na4 114.2(8) . 3_445
Na5 Na5 Na4 55.0(8) 2 4_545
O11W Na5 Na4 55.1(7) . 4_545
O4 Na5 Na4 138.8(8) . 4_545
Na4 Na5 Na4 96.7(7) 3_445 4_545
O10W Na6 O1W 99.9(10) 2 .
O10W Na6 O9W 90.4(11) 2 3_545
O1W Na6 O9W 169.5(14) . 3_545
O10W Na6 O6W 89.8(10) 2 3_545
O1W Na6 O6W 87.9(8) . 3_545
O9W Na6 O6W 93.8(10) 3_545 3_545
Na6 O1W Na1 120.0(7) . .
Na2 O6W Na6 129.9(9) . 3_455
Na4 O8W Na3 87.4(7) . 2
Na6 O10W Na3 126.0(10) 2 .

loop_
_geom_bond_atom_site_label_1
_geom_bond_atom_site_label_2
_geom_bond_distance
_geom_bond_site_symmetry_2
Mo1 O9 1.701(6) .
Mo1 O11 1.704(6) .
Mo1 O16 1.893(3) .
Mo1 O13 2.031(5) .
Mo1 O15 2.188(5) .
Mo1 O14 2.208(5) .
Mo2 O6 1.704(7) .
Mo2 O8 1.722(7) .
Mo2 O13 1.799(5) .
Mo2 O5 2.021(6) .
Mo2 O10 2.301(6) .
Mo2 O12 2.315(6) .
Mo2 Mo3 3.1940(10) .
Mo3 O2 1.692(9) .
Mo3 O1 1.707(9) .
Mo3 O5 1.863(6) .
Mo3 O7 1.951(6) .
Mo3 O10 2.341(6) .
Mo3 O12 2.372(7) .
P4 O3 1.496(7) .
P4 O14 1.507(5) .
P4 O10 1.571(6) .
P4 C4 1.842(10) .
P5 O4 1.494(7) .
P5 O15 1.523(6) .
P5 O12 1.565(6) .
P5 C4 1.829(10) .
O16 Mo1 1.893(2) 2
O14 Na3 2.845(11) 4_455
O8 Na4 2.846(18) .
O7 C4 1.451(10) .
O4 Na5 2.76(2) .
C4 C3 1.512(11) .
O2 Na2 2.718(11) .
C3 C1 1.518(12) .
C3 H3A 0.9700 .
C3 H3B 0.9700 .
N1 C2 1.457(13) .
N1 Na3 2.821(14) .
N1 H1A 0.8900 .
N1 H1B 0.8900 .
N1 H1C 0.8900 .
C2 C1 1.504(13) .
C2 H2A 0.9700 .
C2 H2B 0.9700 .
C1 H4A 0.9700 .
C1 H4B 0.9700 .
Na1 O4W 2.36(3) .
Na1 O4W 2.36(3) 5_676
Na1 O2W 2.426(12) .
Na1 O2W 2.426(12) 5_676
Na1 O1W 2.567(12) 5_676
Na1 O1W 2.567(12) .
Na1 O3W 2.63(3) .
Na1 O3W 2.63(3) 5_676
Na2 O6W 2.324(19) .
Na2 O6W 2.324(19) 5_576
Na2 O7W 2.35(2) .
Na2 O7W 2.35(2) 5_576
Na2 O2 2.718(11) 5_576
Na3 O8W 2.64(2) 2
Na3 O14 2.845(11) 4_445
Na3 O10W 2.872(19) .
Na3 Na4 3.40(2) 2
Na4 O8W 2.27(2) .
Na4 Na5 3.09(3) 3
Na4 Na3 3.40(2) 2
Na4 Na5 3.76(3) 4
Na5 Na5 2.38(4) 2
Na5 O11W 2.74(3) .
Na5 Na4 3.09(3) 3_445
Na5 Na4 3.76(3) 4_545
Na6 O10W 2.10(3) 2
Na6 O1W 2.48(3) .
Na6 O9W 2.55(3) 3_545
Na6 O6W 2.70(3) 3_545
O6W Na6 2.70(3) 3_455
O8W Na3 2.64(2) 2
O9W Na6 2.55(3) 3_455
O10W Na6 2.10(3) 2
